data_4500977
loop_
_publ_author_name
'Orola, Liana'
'Veidis, Mikelis V.'
'Mutikainen, Ilpo'
'Sarcevica, Inese'

_publ_section_title
;
 Neutral and Ionic Supramolecular Complexes of Phenanthridine and Some
 Common Dicarboxylic Acids: Hydrogen Bond and Melting Point Considerations
;
_journal_issue 9
_journal_name_full 'Crystal Growth &amp; Design'
_journal_page_first 4009
_journal_paper_doi 10.1021/cg200573m
_journal_volume 11
_journal_year 2011
_chemical_formula_moiety 'C13 H9 N, 0.5(C4 H6 O4)'
_chemical_formula_sum 'C15 H12 N O2'
_chemical_formula_weight 238.27
_chemical_name_systematic 'phenanthridine succinic acid 2:1'
_space_group_IT_number 14
_symmetry_cell_setting monoclinic
_symmetry_space_group_name_Hall '-P 2yn'
_symmetry_space_group_name_H-M 'P 1 21/n 1'
_atom_sites_solution_hydrogens geom
_atom_sites_solution_primary direct
_audit_creation_method CRYSTALS_ver_14.06
_cell_angle_alpha 90
_cell_angle_beta 90.90(3)
_cell_angle_gamma 90
_cell_formula_units_Z 4
_cell_length_a 4.901(1)
_cell_length_b 17.210(3)
_cell_length_c 13.989(3)
_cell_measurement_reflns_used 0
_cell_measurement_temperature 173
_cell_measurement_theta_max 0
_cell_measurement_theta_min 0
_cell_volume 1179.8(4)
_diffrn_ambient_temperature 173
_diffrn_measured_fraction_theta_full 0.996
_diffrn_measured_fraction_theta_max 0.981
_diffrn_measurement_device Area
_diffrn_measurement_device_type 'Nonius KappaCCD'
_diffrn_measurement_method '\f & \w scans'
_diffrn_radiation_monochromator graphite
_diffrn_radiation_type 'Mo K\a'
_diffrn_radiation_wavelength 0.71070
_diffrn_reflns_av_R_equivalents 0.044
_diffrn_reflns_limit_h_max 0
_diffrn_reflns_limit_h_min 0
_diffrn_reflns_limit_k_max 0
_diffrn_reflns_limit_k_min 0
_diffrn_reflns_limit_l_max 0
_diffrn_reflns_limit_l_min 0
_diffrn_reflns_number 15813
_diffrn_reflns_theta_full 25.890
_diffrn_reflns_theta_max 27.542
_diffrn_reflns_theta_min 2.779
_exptl_absorpt_coefficient_mu 0.090
_exptl_absorpt_correction_type none
_exptl_crystal_colour colorless
_exptl_crystal_density_diffrn 1.341
_exptl_crystal_density_method 'not measured'
_exptl_crystal_description prism
_exptl_crystal_F_000 500
_exptl_crystal_size_max 0.200
_exptl_crystal_size_mid 0.200
_exptl_crystal_size_min 0.200
_refine_diff_density_max 0.17
_refine_diff_density_min -0.18
_refine_ls_extinction_method None
_refine_ls_goodness_of_fit_ref 1.0653
_refine_ls_hydrogen_treatment none
_refine_ls_matrix_type full
_refine_ls_number_parameters 163
_refine_ls_number_reflns 1455
_refine_ls_number_restraints 0
_refine_ls_R_factor_all 0.0806
_refine_ls_R_factor_gt 0.0375
_refine_ls_shift/su_max 0.0002797
_refine_ls_shift/su_mean 0.0000284
_refine_ls_structure_factor_coef Fsqd
_refine_ls_weighting_details
;
 Method= Modified Sheldrick 
 w=1/[\s^2^(F^2^) + ( 0.06P)^2^ + 0.39P] 
 ,where P=(max(Fo^2^,0) + 2Fc^2^)/3 
;
_refine_ls_weighting_scheme calc
_refine_ls_wR_factor_all 0.1308
_refine_ls_wR_factor_gt 0.0990
_refine_ls_wR_factor_ref 0.0962
_reflns_limit_h_max 6
_reflns_limit_h_min -6
_reflns_limit_k_max 22
_reflns_limit_k_min 0
_reflns_limit_l_max 18
_reflns_limit_l_min 0
_reflns_number_gt 1555
_reflns_number_total 2676
_reflns_threshold_expression I>2.0\s(I)
_oxford_diffrn_Wilson_B_factor 2.65
_oxford_diffrn_Wilson_scale 19.47
_oxford_refine_ls_r_factor_ref 0.0350
_oxford_refine_ls_scale 0.2613(4)
_oxford_reflns_number_all 2676
_oxford_reflns_threshold_expression_ref I>3.0\s(I)
_oxford_structure_analysis_title 3
_cod_data_source_file cg200573m_si_020.cif
_cod_data_source_block global
_cod_depositor_comments
;
The following automatic conversions were performed:

'_symmetry_cell_setting' value 'Monoclinic' changed to 'monoclinic'
according to /home/saulius/struct/CIF-dictionaries/cif_core.dic
dictionary named 'cif_core.dic' version 2.4.1 from 2010-06-29.

Automatic conversion script
Id: cif_fix_values 1715 2011-07-08 13:25:40Z adriana 
;
_cod_original_cell_volume 1179.8(3)
_cod_original_sg_symbol_H-M 'P 1 21/n 1 '
_cod_database_code 4500977

loop_
_symmetry_equiv_pos_as_xyz
x,y,z
-x,-y,-z
-x+1/2,y+1/2,-z+1/2
x+1/2,-y+1/2,z+1/2

loop_
_atom_site_label
_atom_site_type_symbol
_atom_site_fract_x
_atom_site_fract_y
_atom_site_fract_z
_atom_site_U_iso_or_equiv
_atom_site_occupancy
_atom_site_adp_type
_atom_site_refinement_flags_posn
O1 O 0.1175(3) 0.53253(8) 0.60968(10) 0.0362 1.0000 Uani .
C2 C 0.2245(4) 0.57029(11) 0.54774(12) 0.0264 1.0000 Uani .
O3 O 0.1532(3) 0.64324(8) 0.52556(10) 0.0365 1.0000 Uani .
C4 C 0.4541(4) 0.54107(10) 0.48671(13) 0.0270 1.0000 Uani .
N6 N 0.7910(3) 0.70384(10) 0.64314(12) 0.0337 1.0000 Uani .
C7 C 0.6410(4) 0.65780(13) 0.69438(14) 0.0365 1.0000 Uani .
C8 C 0.4470(4) 0.68429(13) 0.76236(14) 0.0377 1.0000 Uani .
C9 C 0.4185(4) 0.76560(13) 0.77583(14) 0.0405 1.0000 Uani .
C10 C 0.5849(4) 0.81810(13) 0.72029(15) 0.0404 1.0000 Uani .
C11 C 0.7666(4) 0.78444(12) 0.65444(14) 0.0367 1.0000 Uani .
C12 C 0.9334(5) 0.83300(14) 0.59942(16) 0.0455 1.0000 Uani .
C13 C 0.9230(5) 0.91287(15) 0.6089(2) 0.0590 1.0000 Uani .
C14 C 0.7438(6) 0.94640(16) 0.6737(2) 0.0685 1.0000 Uani .
C15 C 0.5795(5) 0.90034(15) 0.7287(2) 0.0570 1.0000 Uani .
C16 C 0.2267(5) 0.79129(17) 0.84306(16) 0.0542 1.0000 Uani .
C17 C 0.0770(5) 0.73887(19) 0.89322(17) 0.0610 1.0000 Uani .
C18 C 0.1070(5) 0.65797(19) 0.87933(16) 0.0571 1.0000 Uani .
C19 C 0.2890(4) 0.63056(15) 0.81431(15) 0.0459 1.0000 Uani .
H42 H 0.3874 0.5415 0.4207 0.0324 1.0000 Uiso R
H71 H 0.6567 0.6022 0.6846 0.0422 1.0000 Uiso R
H121 H 1.0519 0.8098 0.5548 0.0537 1.0000 Uiso R
H131 H 1.0377 0.9442 0.5718 0.0710 1.0000 Uiso R
H141 H 0.7304 1.0009 0.6788 0.0817 1.0000 Uiso R
H151 H 0.4615 0.9234 0.7726 0.0672 1.0000 Uiso R
H161 H 0.2055 0.8450 0.8529 0.0642 1.0000 Uiso R
H171 H -0.0511 0.7576 0.9375 0.0720 1.0000 Uiso R
H181 H 0.0032 0.6222 0.9146 0.0689 1.0000 Uiso R
H191 H 0.3055 0.5755 0.8030 0.0547 1.0000 Uiso R
H31 H 0.0319 0.6600 0.5642 0.0561 1.0000 Uiso R
H41 H 0.6086 0.5783 0.4928 0.0323 1.0000 Uiso R

loop_
_atom_site_aniso_label
_atom_site_aniso_U_11
_atom_site_aniso_U_22
_atom_site_aniso_U_33
_atom_site_aniso_U_23
_atom_site_aniso_U_13
_atom_site_aniso_U_12
O1 0.0390(8) 0.0339(8) 0.0361(7) 0.0021(6) 0.0163(6) 0.0006(6)
C2 0.0242(9) 0.0259(10) 0.0292(9) -0.0028(8) 0.0011(8) 0.0005(8)
O3 0.0372(8) 0.0303(8) 0.0425(8) 0.0028(6) 0.0135(6) 0.0092(6)
C4 0.0261(9) 0.0249(10) 0.0302(9) 0.0014(8) 0.0074(7) 0.0003(8)
N6 0.0329(9) 0.0347(10) 0.0333(9) -0.0093(7) -0.0034(7) 0.0106(8)
C7 0.0355(11) 0.0388(13) 0.0351(11) -0.0097(9) -0.0030(9) 0.0121(9)
C8 0.0294(11) 0.0530(14) 0.0306(11) -0.0119(9) -0.0062(8) 0.0120(9)
C9 0.0319(11) 0.0558(15) 0.0333(11) -0.0206(10) -0.0123(8) 0.0174(10)
C10 0.0363(12) 0.0433(13) 0.0412(12) -0.0200(10) -0.0162(9) 0.0157(10)
C11 0.0349(11) 0.0400(13) 0.0349(11) -0.0111(9) -0.0131(9) 0.0099(9)
C12 0.0452(14) 0.0461(14) 0.0448(13) -0.0048(10) -0.0095(10) 0.0055(10)
C13 0.0595(17) 0.0435(15) 0.0734(17) -0.0030(13) -0.0185(14) -0.0013(12)
C14 0.0689(19) 0.0380(15) 0.098(2) -0.0223(15) -0.0301(17) 0.0067(14)
C15 0.0502(15) 0.0486(16) 0.0715(17) -0.0284(14) -0.0167(13) 0.0158(13)
C16 0.0447(14) 0.0748(19) 0.0427(14) -0.0278(13) -0.0091(11) 0.0261(13)
C17 0.0408(14) 0.107(2) 0.0350(12) -0.0252(14) -0.0011(10) 0.0223(15)
C18 0.0390(13) 0.098(2) 0.0344(12) -0.0072(13) -0.0010(10) 0.0063(13)
C19 0.0387(12) 0.0633(17) 0.0357(12) -0.0068(11) -0.0020(9) 0.0077(11)

loop_
_atom_type_symbol
_atom_type_scat_dispersion_real
_atom_type_scat_dispersion_imag
_atom_type_scat_Cromer_Mann_a1
_atom_type_scat_Cromer_Mann_b1
_atom_type_scat_Cromer_Mann_a2
_atom_type_scat_Cromer_Mann_b2
_atom_type_scat_Cromer_Mann_a3
_atom_type_scat_Cromer_Mann_b3
_atom_type_scat_Cromer_Mann_a4
_atom_type_scat_Cromer_Mann_b4
_atom_type_scat_Cromer_Mann_c
_atom_type_scat_source
C 0.0033 0.0016 2.3100 20.8439 1.0200 10.2075 1.5886 0.5687 0.8650 51.6512 0.2156 'International Tables Vol C 4.2.6.8 and 6.1.1.4'
H 0.0000 0.0000 0.4930 10.5109 0.3229 26.1257 0.1402 3.1424 0.0408 57.7998 0.0030 'International Tables Vol C 4.2.6.8 and 6.1.1.4'
N 0.0061 0.0033 12.2126 0.0057 3.1322 9.8933 2.0125 28.9975 1.1663 0.5826 -11.5290 'International Tables Vol C 4.2.6.8 and 6.1.1.4'
O 0.0106 0.0060 3.0485 13.2771 2.2868 5.7011 1.5463 0.3239 0.8670 32.9089 0.2508 'International Tables Vol C 4.2.6.8 and 6.1.1.4'

loop_
_geom_angle_atom_site_label_1
_geom_angle_site_symmetry_1
_geom_angle_atom_site_label_2
_geom_angle_atom_site_label_3
_geom_angle
_geom_angle_publ_flag
O1 . C2 O3 123.75(16) yes
O1 . C2 C4 124.18(17) yes
O3 . C2 C4 112.07(15) yes
C2 . O3 H31 110.4 no
C4 2_666 C4 C2 112.97(18) yes
C4 2_666 C4 H42 109.3 no
C2 . C4 H42 107.0 no
C4 2_666 C4 H41 110.7 no
C2 . C4 H41 108.1 no
H42 . C4 H41 108.7 no
C7 . N6 C11 119.32(17) yes
N6 . C7 C8 124.0(2) yes
N6 . C7 H71 118.4 no
C8 . C7 H71 117.6 no
C7 . C8 C9 118.1(2) yes
C7 . C8 C19 120.6(2) yes
C9 . C8 C19 121.37(19) yes
C8 . C9 C10 119.06(18) yes
C8 . C9 C16 117.7(2) yes
C10 . C9 C16 123.2(2) yes
C9 . C10 C11 117.27(19) yes
C9 . C10 C15 124.4(2) yes
C11 . C10 C15 118.3(2) yes
C10 . C11 N6 122.3(2) yes
C10 . C11 C12 119.3(2) yes
N6 . C11 C12 118.34(18) yes
C11 . C12 C13 121.1(2) yes
C11 . C12 H121 118.6 no
C13 . C12 H121 120.4 no
C12 . C13 C14 119.8(3) yes
C12 . C13 H131 119.6 no
C14 . C13 H131 120.6 no
C13 . C14 C15 120.4(2) yes
C13 . C14 H141 120.3 no
C15 . C14 H141 119.3 no
C10 . C15 C14 121.1(2) yes
C10 . C15 H151 119.2 no
C14 . C15 H151 119.7 no
C9 . C16 C17 120.3(2) yes
C9 . C16 H161 118.8 no
C17 . C16 H161 120.9 no
C16 . C17 C18 121.5(2) yes
C16 . C17 H171 118.7 no
C18 . C17 H171 119.8 no
C17 . C18 C19 120.1(3) yes
C17 . C18 H181 120.9 no
C19 . C18 H181 119.0 no
C8 . C19 C18 119.0(2) yes
C8 . C19 H191 120.7 no
C18 . C19 H191 120.3 no

loop_
_geom_bond_atom_site_label_1
_geom_bond_atom_site_label_2
_geom_bond_site_symmetry_2
_geom_bond_distance
_geom_bond_publ_flag
O1 C2 . 1.209(2) yes
C2 O3 . 1.338(2) yes
C2 C4 . 1.509(2) yes
O3 H31 . 0.860 no
C4 C4 2_666 1.528(3) yes
C4 H42 . 0.974 no
C4 H41 . 0.994 no
N6 C7 . 1.304(3) yes
N6 C11 . 1.401(3) yes
C7 C8 . 1.430(3) yes
C7 H71 . 0.970 no
C8 C9 . 1.419(3) yes
C8 C19 . 1.414(3) yes
C9 C10 . 1.451(3) yes
C9 C16 . 1.411(3) yes
C10 C11 . 1.415(3) yes
C10 C15 . 1.421(3) yes
C11 C12 . 1.407(3) yes
C12 C13 . 1.382(3) yes
C12 H121 . 0.947 no
C13 C14 . 1.397(4) yes
C13 H131 . 0.941 no
C14 C15 . 1.374(4) yes
C14 H141 . 0.943 no
C15 H151 . 0.938 no
C16 C17 . 1.364(4) yes
C16 H161 . 0.940 no
C17 C18 . 1.414(4) yes
C17 H171 . 0.945 no
C18 C19 . 1.368(3) yes
C18 H181 . 0.943 no
C19 H191 . 0.965 no
